data_4313689
loop_
_publ_author_name
'David T. Puerta'
'Seth M. Cohen'

_publ_section_title
;
 Examination of Novel Zinc-Binding Groups for Use in Matrix
 Metalloproteinase Inhibitors
;
_journal_name_full 'Inorganic Chemistry'
_journal_page_first 3423
_journal_page_last 3430
_journal_paper_doi 10.1021/ic026029g
_journal_volume 42
_journal_year 2003
_chemical_formula_sum 'C35 H32 B N7 O2 Zn'
_chemical_formula_weight 658.86
_chemical_name_common TpZn(2,3-dihydroxypyridine)
_chemical_name_systematic
;

  ?

;
_space_group_IT_number 2
_symmetry_cell_setting triclinic
_symmetry_space_group_name_Hall '-P 1'
_symmetry_space_group_name_H-M 'P -1'
_atom_sites_solution_hydrogens geom
_atom_sites_solution_primary direct
_atom_sites_solution_secondary difmap
_audit_creation_method SHELXL-97
_cell_angle_alpha 111.3000(10)
_cell_angle_beta 96.615(2)
_cell_angle_gamma 102.364(2)
_cell_formula_units_Z 2
_cell_length_a 11.0865(10)
_cell_length_b 12.2292(11)
_cell_length_c 15.4690(14)
_cell_measurement_reflns_used 5765
_cell_measurement_temperature 293(2)
_cell_measurement_theta_max 27.33
_cell_measurement_theta_min 2.51
_cell_volume 1865.3(3)
_computing_cell_refinement 'Bruker SMART'
_computing_data_collection 'Bruker SMART'
_computing_data_reduction 'Bruker SAINT'
_computing_molecular_graphics 'Bruker SHELXTL'
_computing_publication_material 'Bruker SHELXTL'
_computing_structure_refinement 'SHELXL-97 (Sheldrick, 1997)'
_computing_structure_solution 'SHELXS-97 (Sheldrick, 1990)'
_diffrn_ambient_temperature 293(2)
_diffrn_measured_fraction_theta_full 0.891
_diffrn_measured_fraction_theta_max 0.891
_diffrn_measurement_device_type 'CCD area detector'
_diffrn_measurement_method 'phi and omega scans'
_diffrn_radiation_monochromator graphite
_diffrn_radiation_source 'fine-focus sealed tube'
_diffrn_radiation_type MoK\a
_diffrn_radiation_wavelength 0.71073
_diffrn_reflns_av_R_equivalents 0.0150
_diffrn_reflns_av_sigmaI/netI 0.0390
_diffrn_reflns_limit_h_max 13
_diffrn_reflns_limit_h_min -14
_diffrn_reflns_limit_k_max 13
_diffrn_reflns_limit_k_min -15
_diffrn_reflns_limit_l_max 20
_diffrn_reflns_limit_l_min -19
_diffrn_reflns_number 10782
_diffrn_reflns_theta_full 27.51
_diffrn_reflns_theta_max 27.51
_diffrn_reflns_theta_min 1.45
_exptl_absorpt_coefficient_mu 0.696
_exptl_absorpt_correction_type none
_exptl_crystal_colour colorless
_exptl_crystal_density_diffrn 1.173
_exptl_crystal_density_meas 0
_exptl_crystal_density_method 'not measured'
_exptl_crystal_description rhombic
_exptl_crystal_F_000 684
_exptl_crystal_size_max 0.35
_exptl_crystal_size_mid 0.20
_exptl_crystal_size_min 0.06
_refine_diff_density_max 1.448
_refine_diff_density_min -0.487
_refine_diff_density_rms 0.118
_refine_ls_extinction_method none
_refine_ls_goodness_of_fit_ref 1.075
_refine_ls_hydrogen_treatment mixed
_refine_ls_matrix_type full
_refine_ls_number_parameters 516
_refine_ls_number_reflns 7642
_refine_ls_number_restraints 0
_refine_ls_restrained_S_all 1.075
_refine_ls_R_factor_all 0.0690
_refine_ls_R_factor_gt 0.0603
_refine_ls_shift/su_max 0.016
_refine_ls_shift/su_mean 0.002
_refine_ls_structure_factor_coef Fsqd
_refine_ls_weighting_details 'calc w=1/[\s^2^(Fo^2^)+(0.1201P)^2^+2.1198P] where P=(Fo^2^+2Fc^2^)/3'
_refine_ls_weighting_scheme calc
_refine_ls_wR_factor_gt 0.1833
_refine_ls_wR_factor_ref 0.1933
_reflns_number_gt 6599
_reflns_number_total 7642
_reflns_threshold_expression >2sigma(I)
_cod_data_source_file ic026029g_1.cif
_cod_data_source_block '[Zn(hydrotris(...)borate)(2,3-dihydroxypyridine)]'
_cod_depositor_comments
;
The following automatic conversions were performed:

'_symmetry_cell_setting' value 'Triclinic' changed to 'triclinic'
according to the built-in table from CIF Core dictionary named
'cif_core.dic' version 2.4.1 from 2010-06-29.

Automatic conversion script
Id: cif_fix_values 1646 2011-03-28 12:23:43Z adriana 
;
_cod_database_code 4313689

loop_
_symmetry_equiv_pos_as_xyz
'x, y, z'
'-x, -y, -z'

loop_
_atom_site_label
_atom_site_type_symbol
_atom_site_fract_x
_atom_site_fract_y
_atom_site_fract_z
_atom_site_U_iso_or_equiv
_atom_site_adp_type
_atom_site_occupancy
_atom_site_symmetry_multiplicity
_atom_site_calc_flag
_atom_site_refinement_flags
_atom_site_disorder_assembly
_atom_site_disorder_group
H36 H 0.590(4) 1.049(3) 1.060(3) 0.028(9) Uiso 1 1 d . . .
H35 H 0.318(4) 0.691(4) 0.500(3) 0.031(10) Uiso 1 1 d . . .
C17 C 0.5359(13) 1.4103(6) 0.8283(6) 0.129(5) Uani 1 1 d . . .
H17 H 0.4987 1.4737 0.8368 0.155 Uiso 1 1 calc R . .
C18 C 0.6406(14) 1.4311(6) 0.8816(6) 0.146(6) Uani 1 1 d . . .
H18 H 0.6759 1.5074 0.9311 0.175 Uiso 1 1 calc R . .
Zn1 Zn 0.59317(3) 0.91580(3) 0.74314(2) 0.02510(15) Uani 1 1 d . . .
O2 O 0.5512(2) 0.98793(19) 0.88781(15) 0.0230(4) Uani 1 1 d . . .
O1 O 0.7617(2) 0.9984(2) 0.81700(17) 0.0385(6) Uani 1 1 d . . .
N6 N 0.6374(3) 0.8138(3) 0.60120(19) 0.0332(7) Uani 1 1 d . . .
N2 N 0.4706(3) 0.7536(2) 0.72130(17) 0.0249(5) Uani 1 1 d . . .
N4 N 0.4774(3) 0.9744(3) 0.6686(2) 0.0349(7) Uani 1 1 d . . .
N1 N 0.3740(3) 0.7109(2) 0.6436(2) 0.0320(6) Uani 1 1 d . . .
N7 N 0.6673(3) 1.0620(2) 1.03976(18) 0.0254(6) Uani 1 1 d . . .
C5 C 0.5227(3) 0.7222(3) 0.8656(2) 0.0272(7) Uani 1 1 d . . .
N3 N 0.4025(3) 0.8837(3) 0.5860(2) 0.0364(7) Uani 1 1 d . . .
N5 N 0.5282(3) 0.7315(3) 0.54046(19) 0.0357(7) Uani 1 1 d . . .
C35 C 0.6580(3) 1.0286(3) 0.9449(2) 0.0239(6) Uani 1 1 d . . .
C24 C 0.7333(4) 0.7818(3) 0.5614(3) 0.0382(9) Uani 1 1 d . . .
C4 C 0.4336(3) 0.6989(3) 0.7780(2) 0.0258(6) Uani 1 1 d . . .
C6 C 0.6510(3) 0.7419(3) 0.8664(2) 0.0303(7) Uani 1 1 d . . .
H6 H 0.6794 0.7368 0.8112 0.036 Uiso 1 1 calc R . .
C3 C 0.3120(4) 0.6217(3) 0.7384(3) 0.0402(9) Uani 1 1 d . . .
H3 H 0.2640 0.5738 0.7639 0.048 Uiso 1 1 calc R . .
C31 C 0.7738(3) 1.0380(3) 0.9099(2) 0.0333(8) Uani 1 1 d . . .
C10 C 0.4811(4) 0.7272(3) 0.9478(3) 0.0389(9) Uani 1 1 d . . .
H10 H 0.3953 0.7119 0.9480 0.047 Uiso 1 1 calc R . .
C23 C 0.6847(5) 0.6786(3) 0.4758(3) 0.0460(10) Uani 1 1 d . . .
H23 H 0.7307 0.6384 0.4345 0.055 Uiso 1 1 calc R . .
C12 C 0.3487(4) 0.9333(4) 0.5319(3) 0.0450(10) Uani 1 1 d . . .
C34 C 0.7809(3) 1.1056(3) 1.1036(2) 0.0343(8) Uani 1 1 d . . .
H34 H 0.7828 1.1265 1.1680 0.041 Uiso 1 1 calc R . .
C7 C 0.7377(4) 0.7692(3) 0.9491(3) 0.0419(9) Uani 1 1 d . . .
H7 H 0.8235 0.7824 0.9491 0.050 Uiso 1 1 calc R . .
C22 C 0.5555(5) 0.6486(3) 0.4651(2) 0.0416(10) Uani 1 1 d . . .
C2 C 0.2772(4) 0.6309(3) 0.6530(3) 0.0442(10) Uani 1 1 d . . .
C14 C 0.4665(4) 1.0804(4) 0.6647(3) 0.0417(9) Uani 1 1 d . . .
C32 C 0.8865(4) 1.0844(4) 0.9747(3) 0.0456(10) Uani 1 1 d . . .
H32 H 0.9620 1.0939 0.9539 0.055 Uiso 1 1 calc R . .
C25 C 0.8652(5) 0.8532(4) 0.6034(3) 0.0480(11) Uani 1 1 d . . .
C33 C 0.8894(4) 1.1179(4) 1.0723(3) 0.0452(10) Uani 1 1 d . . .
H33 H 0.9665 1.1487 1.1154 0.054 Uiso 1 1 calc R . .
C21 C 0.4557(5) 0.5447(4) 0.3892(3) 0.0476(11) Uani 1 1 d . . .
H21A H 0.4060 0.4979 0.4173 0.071 Uiso 1 1 calc R . .
H21B H 0.4948 0.4935 0.3449 0.071 Uiso 1 1 calc R . .
H21C H 0.4022 0.5759 0.3565 0.071 Uiso 1 1 calc R . .
C13 C 0.3877(5) 1.0572(4) 0.5801(3) 0.0487(11) Uani 1 1 d . . .
H13 H 0.3657 1.1147 0.5600 0.058 Uiso 1 1 calc R . .
C15 C 0.5336(6) 1.2006(4) 0.7420(3) 0.0572(14) Uani 1 1 d . . .
C11 C 0.2641(5) 0.8595(5) 0.4380(3) 0.0606(14) Uani 1 1 d . . .
H11A H 0.3047 0.8043 0.3989 0.091 Uiso 1 1 calc R . .
H11B H 0.2455 0.9125 0.4084 0.091 Uiso 1 1 calc R . .
H11C H 0.1870 0.8138 0.4455 0.091 Uiso 1 1 calc R . .
B1 B 0.3987(5) 0.7478(4) 0.5601(3) 0.0384(10) Uani 1 1 d . . .
C8 C 0.6956(5) 0.7765(4) 1.0313(3) 0.0538(13) Uani 1 1 d . . .
H8 H 0.7532 0.7958 1.0869 0.065 Uiso 1 1 calc R . .
C9 C 0.5697(6) 0.7555(4) 1.0307(3) 0.0522(12) Uani 1 1 d . . .
H9 H 0.5421 0.7600 1.0861 0.063 Uiso 1 1 calc R . .
C20 C 0.6504(6) 1.2243(4) 0.7981(4) 0.0660(15) Uani 1 1 d . . .
H20 H 0.6918 1.1637 0.7898 0.079 Uiso 1 1 calc R . .
C1 C 0.1576(5) 0.5661(5) 0.5771(5) 0.089(2) Uani 1 1 d . . .
H1A H 0.1221 0.6253 0.5647 0.133 Uiso 1 1 calc R . .
H1B H 0.0980 0.5177 0.5984 0.133 Uiso 1 1 calc R . .
H1C H 0.1768 0.5142 0.5200 0.133 Uiso 1 1 calc R . .
C16 C 0.4737(8) 1.2951(5) 0.7566(4) 0.089(2) Uani 1 1 d . . .
H16 H 0.3952 1.2811 0.7196 0.107 Uiso 1 1 calc R . .
C28 C 1.1222(6) 0.9899(5) 0.6812(5) 0.094(3) Uani 1 1 d . . .
C30 C 0.9145(6) 0.9774(6) 0.6736(4) 0.0314(13) Uani 0.55 1 d P . .
C26 C 0.9761(7) 0.7970(7) 0.5929(6) 0.0435(16) Uani 0.55 1 d P . .
C29 C 1.0412(7) 1.0403(7) 0.7125(5) 0.0374(15) Uani 0.55 1 d P . .
C27 C 1.1036(7) 0.8617(7) 0.6324(6) 0.0462(17) Uani 0.55 1 d P . .
C19 C 0.7037(10) 1.3411(5) 0.8672(5) 0.109(3) Uani 1 1 d . . .
H19 H 0.7832 1.3599 0.9047 0.131 Uiso 1 1 calc R . .
C30B C 0.9087(7) 0.8786(8) 0.6845(5) 0.0315(16) Uani 0.45 1 d P . .
C26B C 0.9127(8) 0.8954(8) 0.5340(6) 0.0374(18) Uani 0.45 1 d P . .
C29B C 1.0350(7) 0.9548(9) 0.7192(6) 0.0389(19) Uani 0.45 1 d P . .
C27B C 1.0374(8) 0.9672(10) 0.5684(7) 0.045(2) Uani 0.45 1 d P . .
C39 C 0.1289(13) 0.3671(11) 0.8059(9) 0.073(3) Uani 0.50 1 d P . .
C37 C -0.0379(10) 0.4298(12) 0.7375(13) 0.088(4) Uani 0.50 1 d P . .
C38 C 0.0296(12) 0.3444(12) 0.7275(10) 0.080(4) Uani 0.50 1 d P . .
C40 C 0.1400(18) 0.4553(16) 0.8818(8) 0.103(5) Uani 0.50 1 d P . .
C36 C -0.0166(11) 0.5173(13) 0.8068(11) 0.069(3) Uani 0.50 1 d P . .
C41 C 0.044(3) 0.5401(13) 0.8719(16) 0.149(11) Uani 0.50 1 d P . .

loop_
_atom_site_aniso_label
_atom_site_aniso_U_11
_atom_site_aniso_U_22
_atom_site_aniso_U_33
_atom_site_aniso_U_23
_atom_site_aniso_U_13
_atom_site_aniso_U_12
C17 0.321(16) 0.050(4) 0.078(5) 0.047(4) 0.119(7) 0.095(7)
C18 0.329(18) 0.021(3) 0.083(5) 0.021(3) 0.084(8) 0.021(5)
Zn1 0.0328(2) 0.0213(2) 0.0209(2) 0.00764(15) 0.00761(14) 0.00714(15)
O2 0.0251(11) 0.0207(10) 0.0213(10) 0.0058(8) 0.0055(8) 0.0067(8)
O1 0.0315(13) 0.0394(14) 0.0286(12) 0.0004(10) 0.0130(10) -0.0021(10)
N6 0.0546(19) 0.0334(15) 0.0195(12) 0.0122(11) 0.0111(12) 0.0233(14)
N2 0.0304(14) 0.0218(12) 0.0174(11) 0.0039(10) 0.0007(10) 0.0066(10)
N4 0.0569(19) 0.0293(15) 0.0266(14) 0.0124(12) 0.0153(13) 0.0225(14)
N1 0.0371(15) 0.0238(13) 0.0262(13) 0.0037(11) -0.0059(11) 0.0081(11)
N7 0.0271(14) 0.0237(13) 0.0210(12) 0.0039(10) 0.0042(10) 0.0077(10)
C5 0.0408(18) 0.0175(14) 0.0228(14) 0.0071(12) 0.0069(13) 0.0084(12)
N3 0.0556(19) 0.0396(16) 0.0219(13) 0.0134(12) 0.0077(12) 0.0276(15)
N5 0.060(2) 0.0348(15) 0.0170(12) 0.0082(11) 0.0049(12) 0.0272(14)
C35 0.0277(15) 0.0175(13) 0.0222(14) 0.0033(11) 0.0075(11) 0.0048(11)
C24 0.072(3) 0.0278(17) 0.0312(17) 0.0183(14) 0.0304(17) 0.0240(17)
C4 0.0331(16) 0.0168(13) 0.0257(15) 0.0057(12) 0.0071(12) 0.0077(12)
C6 0.0394(18) 0.0244(15) 0.0253(15) 0.0102(13) 0.0013(13) 0.0076(13)
C3 0.0356(19) 0.0264(17) 0.056(2) 0.0189(17) 0.0036(16) 0.0030(14)
C31 0.0299(17) 0.0291(16) 0.0286(16) 0.0006(13) 0.0092(13) 0.0017(13)
C10 0.066(3) 0.0247(16) 0.0332(18) 0.0147(14) 0.0224(17) 0.0157(16)
C23 0.083(3) 0.0289(18) 0.041(2) 0.0169(16) 0.041(2) 0.0244(19)
C12 0.065(3) 0.066(3) 0.0299(18) 0.0290(19) 0.0224(17) 0.046(2)
C34 0.0328(18) 0.0349(18) 0.0241(15) 0.0023(13) -0.0012(13) 0.0076(14)
C7 0.053(2) 0.0287(17) 0.0365(19) 0.0099(15) -0.0087(17) 0.0106(16)
C22 0.088(3) 0.0277(17) 0.0214(15) 0.0145(14) 0.0212(17) 0.0273(19)
C2 0.040(2) 0.0231(16) 0.058(2) 0.0138(17) -0.0114(18) 0.0014(15)
C14 0.076(3) 0.038(2) 0.0381(19) 0.0268(17) 0.0367(19) 0.038(2)
C32 0.0273(17) 0.049(2) 0.040(2) -0.0009(17) 0.0089(15) 0.0014(16)
C25 0.069(3) 0.0322(19) 0.053(2) 0.0170(18) 0.044(2) 0.0183(19)
C33 0.0271(18) 0.049(2) 0.0368(19) -0.0007(17) -0.0020(14) 0.0029(16)
C21 0.090(3) 0.0303(19) 0.0244(17) 0.0091(15) 0.0188(19) 0.020(2)
C13 0.082(3) 0.060(3) 0.044(2) 0.038(2) 0.039(2) 0.055(2)
C15 0.125(5) 0.0287(19) 0.046(2) 0.0267(18) 0.056(3) 0.036(2)
C11 0.072(3) 0.100(4) 0.034(2) 0.034(2) 0.013(2) 0.058(3)
B1 0.056(3) 0.035(2) 0.0202(17) 0.0049(15) -0.0035(17) 0.0226(19)
C8 0.093(4) 0.037(2) 0.0271(18) 0.0095(16) -0.007(2) 0.025(2)
C9 0.110(4) 0.035(2) 0.0225(17) 0.0156(15) 0.023(2) 0.029(2)
C20 0.108(5) 0.026(2) 0.057(3) 0.014(2) 0.031(3) 0.002(2)
C1 0.063(3) 0.053(3) 0.121(5) 0.047(3) -0.056(3) -0.024(2)
C16 0.216(8) 0.055(3) 0.055(3) 0.044(3) 0.083(4) 0.085(4)
C28 0.089(4) 0.056(3) 0.105(5) -0.004(3) 0.072(4) -0.006(3)
C30 0.037(3) 0.034(3) 0.026(3) 0.014(3) 0.008(2) 0.010(3)
C26 0.032(3) 0.041(4) 0.057(4) 0.015(3) 0.013(3) 0.015(3)
C29 0.039(4) 0.040(4) 0.030(3) 0.016(3) 0.001(3) 0.005(3)
C27 0.032(3) 0.045(4) 0.057(5) 0.015(3) 0.010(3) 0.011(3)
C19 0.183(8) 0.030(3) 0.080(4) 0.002(3) 0.047(5) -0.014(4)
C30B 0.031(4) 0.048(5) 0.022(3) 0.014(3) 0.013(3) 0.021(3)
C26B 0.044(5) 0.053(5) 0.030(4) 0.022(4) 0.022(3) 0.027(4)
C29B 0.027(4) 0.062(6) 0.032(4) 0.018(4) 0.009(3) 0.023(4)
C27B 0.035(4) 0.067(6) 0.044(5) 0.028(5) 0.019(4) 0.016(4)
C39 0.104(9) 0.062(6) 0.068(7) 0.034(6) 0.020(6) 0.036(6)
C37 0.040(5) 0.062(7) 0.159(14) 0.046(9) 0.016(7) 0.009(5)
C38 0.068(7) 0.075(8) 0.093(9) 0.030(7) -0.006(6) 0.027(6)
C40 0.160(15) 0.121(12) 0.039(6) 0.033(7) 0.018(7) 0.059(11)
C36 0.052(6) 0.064(8) 0.078(8) 0.012(7) 0.029(6) 0.008(5)
C41 0.27(3) 0.042(7) 0.152(17) 0.022(10) 0.17(2) 0.030(12)

loop_
_atom_type_symbol
_atom_type_description
_atom_type_scat_dispersion_real
_atom_type_scat_dispersion_imag
_atom_type_scat_source
C C 0.0033 0.0016 'International Tables Vol C Tables 4.2.6.8 and 6.1.1.4'
H H 0.0000 0.0000 'International Tables Vol C Tables 4.2.6.8 and 6.1.1.4'
B B 0.0013 0.0007 'International Tables Vol C Tables 4.2.6.8 and 6.1.1.4'
N N 0.0061 0.0033 'International Tables Vol C Tables 4.2.6.8 and 6.1.1.4'
O O 0.0106 0.0060 'International Tables Vol C Tables 4.2.6.8 and 6.1.1.4'
Zn Zn 0.2839 1.4301 'International Tables Vol C Tables 4.2.6.8 and 6.1.1.4'

loop_
_geom_angle_atom_site_label_1
_geom_angle_atom_site_label_2
_geom_angle_atom_site_label_3
_geom_angle
_geom_angle_site_symmetry_1
_geom_angle_site_symmetry_3
_geom_angle_publ_flag
C18 C17 C16 122.5(8) . . ?
C17 C18 C19 120.7(8) . . ?
O1 Zn1 N4 129.03(13) . . ?
O1 Zn1 N2 132.56(12) . . ?
N4 Zn1 N2 98.29(12) . . ?
O1 Zn1 O2 80.33(9) . . ?
N4 Zn1 O2 102.47(10) . . ?
N2 Zn1 O2 87.00(9) . . ?
O1 Zn1 N6 99.64(11) . . ?
N4 Zn1 N6 85.28(11) . . ?
N2 Zn1 N6 85.83(11) . . ?
O2 Zn1 N6 170.13(9) . . ?
C35 O2 Zn1 105.23(19) . . ?
C31 O1 Zn1 115.9(2) . . ?
C24 N6 N5 106.2(3) . . ?
C24 N6 Zn1 141.7(3) . . ?
N5 N6 Zn1 109.2(2) . . ?
C4 N2 N1 107.2(3) . . ?
C4 N2 Zn1 134.1(2) . . ?
N1 N2 Zn1 113.9(2) . . ?
C14 N4 N3 105.8(3) . . ?
C14 N4 Zn1 138.7(3) . . ?
N3 N4 Zn1 114.0(2) . . ?
C2 N1 N2 109.3(3) . . ?
C2 N1 B1 132.4(3) . . ?
N2 N1 B1 117.8(3) . . ?
C35 N7 C34 123.2(3) . . ?
C10 C5 C6 119.2(3) . . ?
C10 C5 C4 121.3(3) . . ?
C6 C5 C4 119.5(3) . . ?
C12 N3 N4 110.0(3) . . ?
C12 N3 B1 128.3(3) . . ?
N4 N3 B1 121.4(3) . . ?
C22 N5 N6 110.4(3) . . ?
C22 N5 B1 129.4(3) . . ?
N6 N5 B1 120.1(3) . . ?
O2 C35 N7 121.5(3) . . ?
O2 C35 C31 120.6(3) . . ?
N7 C35 C31 118.0(3) . . ?
N6 C24 C23 109.5(4) . . ?
N6 C24 C25 122.1(3) . . ?
C23 C24 C25 128.3(4) . . ?
N2 C4 C3 109.9(3) . . ?
N2 C4 C5 119.3(3) . . ?
C3 C4 C5 130.7(3) . . ?
C5 C6 C7 120.7(4) . . ?
C2 C3 C4 105.6(3) . . ?
O1 C31 C32 125.1(3) . . ?
O1 C31 C35 116.6(3) . . ?
C32 C31 C35 118.2(3) . . ?
C5 C10 C9 119.4(4) . . ?
C22 C23 C24 106.4(3) . . ?
N3 C12 C13 107.8(4) . . ?
N3 C12 C11 123.1(4) . . ?
C13 C12 C11 129.1(4) . . ?
C33 C34 N7 119.5(3) . . ?
C8 C7 C6 119.7(4) . . ?
N5 C22 C23 107.5(4) . . ?
N5 C22 C21 122.5(4) . . ?
C23 C22 C21 130.0(4) . . ?
N1 C2 C3 107.9(3) . . ?
N1 C2 C1 121.7(4) . . ?
C3 C2 C1 130.3(4) . . ?
N4 C14 C13 110.0(4) . . ?
N4 C14 C15 122.2(4) . . ?
C13 C14 C15 127.9(4) . . ?
C31 C32 C33 120.8(4) . . ?
C30B C25 C30 56.5(5) . . ?
C30B C25 C26B 131.7(7) . . ?
C30 C25 C26B 88.3(5) . . ?
C30B C25 C24 120.5(5) . . ?
C30 C25 C24 128.8(4) . . ?
C26B C25 C24 107.1(5) . . ?
C30B C25 C26 79.6(5) . . ?
C30 C25 C26 107.1(5) . . ?
C26B C25 C26 81.3(5) . . ?
C24 C25 C26 123.2(4) . . ?
C34 C33 C32 120.3(3) . . ?
C12 C13 C14 106.5(3) . . ?
C20 C15 C16 119.5(5) . . ?
C20 C15 C14 123.5(4) . . ?
C16 C15 C14 116.9(6) . . ?
N5 B1 N1 108.3(3) . . ?
N5 B1 N3 108.4(4) . . ?
N1 B1 N3 110.7(3) . . ?
C9 C8 C7 119.9(4) . . ?
C8 C9 C10 121.1(4) . . ?
C15 C20 C19 117.8(7) . . ?
C17 C16 C15 118.2(8) . . ?
C29 C28 C29B 50.8(6) . . ?
C29 C28 C27 126.1(6) . . ?
C29B C28 C27 82.6(6) . . ?
C29 C28 C27B 84.5(7) . . ?
C29B C28 C27B 102.5(7) . . ?
C27 C28 C27B 80.3(6) . . ?
C29 C30 C25 126.4(6) . . ?
C27 C26 C25 125.1(6) . . ?
C28 C29 C30 118.4(7) . . ?
C26 C27 C28 113.0(7) . . ?
C20 C19 C18 121.3(10) . . ?
C25 C30B C29B 115.6(7) . . ?
C27B C26B C25 111.4(7) . . ?
C28 C29B C30B 134.7(8) . . ?
C26B C27B C28 120.9(7) . . ?
C40 C39 C38 117.9(13) . . ?
C36 C37 C38 121.8(15) . . ?
C37 C38 C39 118.0(13) . . ?
C39 C40 C41 112.4(13) . . ?
C41 C36 C37 128(2) . . ?
C36 C41 C40 120.8(14) . . ?

loop_
_geom_bond_atom_site_label_1
_geom_bond_atom_site_label_2
_geom_bond_distance
_geom_bond_site_symmetry_2
_geom_bond_publ_flag
C17 C18 1.262(16) . ?
C17 C16 1.401(11) . ?
C18 C19 1.392(14) . ?
Zn1 O1 1.918(2) . ?
Zn1 N4 2.035(3) . ?
Zn1 N2 2.037(3) . ?
Zn1 O2 2.232(2) . ?
Zn1 N6 2.267(3) . ?
O2 C35 1.271(4) . ?
O1 C31 1.319(4) . ?
N6 C24 1.348(5) . ?
N6 N5 1.375(4) . ?
N2 C4 1.333(4) . ?
N2 N1 1.369(3) . ?
N4 C14 1.350(4) . ?
N4 N3 1.373(4) . ?
N1 C2 1.348(5) . ?
N1 B1 1.549(6) . ?
N7 C35 1.357(4) . ?
N7 C34 1.374(4) . ?
C5 C10 1.387(5) . ?
C5 C6 1.389(5) . ?
C5 C4 1.478(4) . ?
N3 C12 1.355(5) . ?
N3 B1 1.551(5) . ?
N5 C22 1.354(4) . ?
N5 B1 1.540(6) . ?
C35 C31 1.448(5) . ?
C24 C23 1.402(5) . ?
C24 C25 1.464(6) . ?
C4 C3 1.389(5) . ?
C6 C7 1.393(5) . ?
C3 C2 1.385(6) . ?
C31 C32 1.373(5) . ?
C10 C9 1.404(6) . ?
C23 C22 1.374(7) . ?
C12 C13 1.365(7) . ?
C12 C11 1.475(6) . ?
C34 C33 1.347(6) . ?
C7 C8 1.384(7) . ?
C22 C21 1.494(6) . ?
C2 C1 1.509(5) . ?
C14 C13 1.384(6) . ?
C14 C15 1.481(6) . ?
C32 C33 1.408(6) . ?
C25 C30B 1.190(9) . ?
C25 C30 1.447(7) . ?
C25 C26B 1.453(9) . ?
C25 C26 1.530(8) . ?
C15 C20 1.382(8) . ?
C15 C16 1.414(6) . ?
C8 C9 1.362(7) . ?
C20 C19 1.384(7) . ?
C28 C29 1.242(10) . ?
C28 C29B 1.266(10) . ?
C28 C27 1.426(10) . ?
C28 C27B 1.778(13) . ?
C30 C29 1.390(9) . ?
C26 C27 1.403(10) . ?
C30B C29B 1.422(12) . ?
C26B C27B 1.391(13) . ?
C39 C40 1.243(18) . ?
C39 C38 1.441(16) . ?
C37 C36 1.162(19) . ?
C37 C38 1.385(16) . ?
C40 C41 1.66(3) . ?
C36 C41 1.05(3) . ?
